data_4027921
loop_
_publ_author_name
'Nazar Pidlypnyi'
'Jan C. Namyslo'
'Martin H. H. Drafz'
'Martin Nieger'
'Andreas Schmidt'

_publ_contact_author
;
        Martin Nieger
        Laboratory of Inorganic Chemistry
        Department of Chemistry
        Universitity of Helsinki
        P.O. Box 55
        FIN-00014 University of Helsinki
        Finland
;
_publ_contact_author_email martin.nieger@helsinki.fi
_publ_contact_author_fax '++358 9 191 50198'
_publ_contact_author_phone '++358 9 191 50192'
_publ_section_title
;
 Betaine-Carbene Interconversions. From N-Ylides to Zwitterionic
 N-Heterocyclic Carbene-Borane Adducts
;
_journal_name_full 'Journal of Organic Chemistry'
_journal_page_first 1070
_journal_page_last 1079
_journal_paper_doi 10.1021/jo302479p
_journal_volume 78
_journal_year 2013
_chemical_formula_moiety 'C23 H26 B N3'
_chemical_formula_sum 'C23 H26 B N3'
_chemical_formula_weight 355.28
_chemical_name_systematic
; 
 1-benzyl-11,11-diethyl-5-methyl-1,11-dihydroimidazol[2',1':3,4][1,4,2]-
 diazaborolo[1,5-a]indol-4-ium-11-uide
;
_space_group_IT_number 14
_symmetry_cell_setting monoclinic
_symmetry_space_group_name_Hall '-P 2ybc'
_symmetry_space_group_name_H-M 'P 1 21/c 1'
_atom_sites_solution_hydrogens geom
_atom_sites_solution_primary direct
_atom_sites_solution_secondary difmap
_audit_creation_method SHELXL-97
_cell_angle_alpha 90.00
_cell_angle_beta 92.89(1)
_cell_angle_gamma 90.00
_cell_formula_units_Z 4
_cell_length_a 14.340(1)
_cell_length_b 10.507(1)
_cell_length_c 13.040(2)
_cell_measurement_reflns_used 122
_cell_measurement_temperature 173(2)
_cell_measurement_theta_max 25.0
_cell_measurement_theta_min 1.0
_cell_volume 1962.2(4)
_computing_cell_refinement EVALCCD
_computing_data_collection Collect
_computing_data_reduction EVALCCD
_computing_molecular_graphics XP
_computing_publication_material 'SHELXL-97 (Sheldrick, 1997)'
_computing_structure_refinement 'SHELXL-97 (Sheldrick, 1997)'
_computing_structure_solution 'SHELXS-97 (Sheldrick, 1990)'
_diffrn_ambient_temperature 173(2)
_diffrn_measured_fraction_theta_full 0.995
_diffrn_measured_fraction_theta_max 0.994
_diffrn_measurement_device_type 'Bruker-Nonius KappaCCD'
_diffrn_measurement_method 'rotation in phi and omega, 2 deg.'
_diffrn_radiation_monochromator graphite
_diffrn_radiation_source 'fine-focus sealed tube'
_diffrn_radiation_type MoK\a
_diffrn_radiation_wavelength 0.71073
_diffrn_reflns_av_R_equivalents 0.0269
_diffrn_reflns_av_sigmaI/netI 0.0237
_diffrn_reflns_limit_h_max 18
_diffrn_reflns_limit_h_min -18
_diffrn_reflns_limit_k_max 13
_diffrn_reflns_limit_k_min -13
_diffrn_reflns_limit_l_max 16
_diffrn_reflns_limit_l_min -16
_diffrn_reflns_number 20362
_diffrn_reflns_theta_full 25.00
_diffrn_reflns_theta_max 27.48
_diffrn_reflns_theta_min 3.13
_exptl_absorpt_coefficient_mu 0.071
_exptl_absorpt_correction_type none
_exptl_crystal_colour colourless
_exptl_crystal_density_diffrn 1.203
_exptl_crystal_density_meas ?
_exptl_crystal_description blocks
_exptl_crystal_F_000 760
_exptl_crystal_size_max 0.50
_exptl_crystal_size_mid 0.30
_exptl_crystal_size_min 0.10
_refine_diff_density_max 0.250
_refine_diff_density_min -0.227
_refine_diff_density_rms 0.039
_refine_ls_extinction_method none
_refine_ls_goodness_of_fit_ref 1.040
_refine_ls_hydrogen_treatment constr
_refine_ls_matrix_type full
_refine_ls_number_parameters 245
_refine_ls_number_reflns 4478
_refine_ls_number_restraints 0
_refine_ls_restrained_S_all 1.040
_refine_ls_R_factor_all 0.0589
_refine_ls_R_factor_gt 0.0444
_refine_ls_shift/su_max 0.000
_refine_ls_shift/su_mean 0.000
_refine_ls_structure_factor_coef Fsqd
_refine_ls_weighting_details 'calc w=1/[\s^2^(Fo^2^)+(0.0558P)^2^+0.7444P] where P=(Fo^2^+2Fc^2^)/3'
_refine_ls_weighting_scheme calc
_refine_ls_wR_factor_gt 0.1097
_refine_ls_wR_factor_ref 0.1197
_reflns_number_gt 3602
_reflns_number_total 4478
_reflns_threshold_expression >2sigma(I)
_cod_data_source_file jo302479p_si_001.cif
_cod_data_source_block schm50_c_compound_23a
_cod_depositor_comments
;
The following automatic conversions were performed:

'_exptl_crystal_density_meas' value 'none' was changed to '?' - the
value is perceived as not measured.

Automatic conversion script
Id: cif_fix_values 3008 2015-01-20 13:52:24Z robertas 
;
_cod_original_sg_symbol_H-M 'P 21/c'
_cod_database_code 4027921

loop_
_symmetry_equiv_pos_as_xyz
'x, y, z'
'-x, y+1/2, -z+1/2'
'-x, -y, -z'
'x, -y-1/2, z-1/2'

loop_
_atom_site_label
_atom_site_type_symbol
_atom_site_fract_x
_atom_site_fract_y
_atom_site_fract_z
_atom_site_U_iso_or_equiv
_atom_site_adp_type
_atom_site_occupancy
_atom_site_symmetry_multiplicity
_atom_site_calc_flag
_atom_site_refinement_flags
N1 N 0.22223(8) 0.12072(11) 0.68345(8) 0.0260(2) Uani 1 1 d .
C2 C 0.15778(10) 0.04150(13) 0.63248(11) 0.0307(3) Uani 1 1 d .
H2 H 0.1485 -0.0463 0.6459 0.037 Uiso 1 1 calc R
C3 C 0.11071(10) 0.11192(13) 0.56032(11) 0.0305(3) Uani 1 1 d .
H3 H 0.0622 0.0839 0.5134 0.037 Uiso 1 1 calc R
N4 N 0.14759(7) 0.23288(10) 0.56886(8) 0.0248(2) Uani 1 1 d .
C4A C 0.13544(9) 0.35064(12) 0.51730(10) 0.0239(3) Uani 1 1 d .
C5 C 0.08413(9) 0.39635(13) 0.43423(10) 0.0255(3) Uani 1 1 d .
C5A C 0.11108(9) 0.52761(13) 0.43104(10) 0.0252(3) Uani 1 1 d .
C6 C 0.08319(10) 0.63012(14) 0.36729(10) 0.0315(3) Uani 1 1 d .
H6 H 0.0375 0.6182 0.3128 0.038 Uiso 1 1 calc R
C7 C 0.12298(10) 0.74831(14) 0.38479(11) 0.0349(3) Uani 1 1 d .
H7 H 0.1045 0.8177 0.3416 0.042 Uiso 1 1 calc R
C8 C 0.19022(11) 0.76772(14) 0.46527(11) 0.0333(3) Uani 1 1 d .
H8 H 0.2166 0.8500 0.4752 0.040 Uiso 1 1 calc R
C9 C 0.21893(10) 0.66994(13) 0.53048(10) 0.0284(3) Uani 1 1 d .
H9 H 0.2642 0.6838 0.5850 0.034 Uiso 1 1 calc R
C9A C 0.17889(9) 0.55004(12) 0.51317(10) 0.0239(3) Uani 1 1 d .
N10 N 0.19310(8) 0.43794(10) 0.56585(8) 0.0249(2) Uani 1 1 d .
B11 B 0.25533(10) 0.38538(14) 0.66068(11) 0.0235(3) Uani 1 1 d .
C11A C 0.21535(9) 0.23892(12) 0.64477(9) 0.0236(3) Uani 1 1 d .
C12 C 0.29135(10) 0.07879(14) 0.76360(10) 0.0298(3) Uani 1 1 d .
H12A H 0.2588 0.0545 0.8258 0.036 Uiso 1 1 calc R
H12B H 0.3340 0.1502 0.7820 0.036 Uiso 1 1 calc R
C13 C 0.34759(9) -0.03301(13) 0.72831(10) 0.0260(3) Uani 1 1 d .
C14 C 0.35483(10) -0.14275(13) 0.78723(11) 0.0297(3) Uani 1 1 d .
H14 H 0.3239 -0.1475 0.8499 0.036 Uiso 1 1 calc R
C15 C 0.40678(11) -0.24558(14) 0.75562(12) 0.0350(3) Uani 1 1 d .
H15 H 0.4117 -0.3201 0.7968 0.042 Uiso 1 1 calc R
C16 C 0.45122(10) -0.23983(15) 0.66442(12) 0.0365(3) Uani 1 1 d .
H16 H 0.4867 -0.3103 0.6426 0.044 Uiso 1 1 calc R
C17 C 0.44410(11) -0.13153(16) 0.60491(12) 0.0398(4) Uani 1 1 d .
H17 H 0.4744 -0.1278 0.5418 0.048 Uiso 1 1 calc R
C18 C 0.39314(11) -0.02825(15) 0.63654(11) 0.0356(3) Uani 1 1 d .
H18 H 0.3892 0.0464 0.5954 0.043 Uiso 1 1 calc R
C19 C 0.01640(10) 0.32829(16) 0.36246(11) 0.0348(3) Uani 1 1 d .
H19A H 0.0500 0.2902 0.3065 0.052 Uiso 1 1 calc R
H19B H -0.0300 0.3888 0.3340 0.052 Uiso 1 1 calc R
H19C H -0.0151 0.2613 0.3999 0.052 Uiso 1 1 calc R
C20 C 0.36584(9) 0.40035(14) 0.64517(10) 0.0272(3) Uani 1 1 d .
H20A H 0.3834 0.4900 0.6592 0.033 Uiso 1 1 calc R
H20B H 0.3998 0.3473 0.6974 0.033 Uiso 1 1 calc R
C21 C 0.39968(11) 0.36461(16) 0.54040(11) 0.0386(4) Uani 1 1 d .
H21A H 0.4674 0.3773 0.5399 0.058 Uiso 1 1 calc R
H21B H 0.3686 0.4184 0.4877 0.058 Uiso 1 1 calc R
H21C H 0.3849 0.2751 0.5260 0.058 Uiso 1 1 calc R
C22 C 0.22264(10) 0.44823(13) 0.76706(10) 0.0293(3) Uani 1 1 d .
H22A H 0.2317 0.5415 0.7634 0.035 Uiso 1 1 calc R
H22B H 0.1550 0.4324 0.7723 0.035 Uiso 1 1 calc R
C23 C 0.27352(12) 0.39933(16) 0.86454(11) 0.0399(4) Uani 1 1 d .
H23A H 0.2491 0.4422 0.9243 0.060 Uiso 1 1 calc R
H23B H 0.3405 0.4169 0.8617 0.060 Uiso 1 1 calc R
H23C H 0.2637 0.3074 0.8704 0.060 Uiso 1 1 calc R

loop_
_atom_site_aniso_label
_atom_site_aniso_U_11
_atom_site_aniso_U_22
_atom_site_aniso_U_33
_atom_site_aniso_U_23
_atom_site_aniso_U_13
_atom_site_aniso_U_12
N1 0.0303(6) 0.0220(6) 0.0260(5) 0.0011(4) 0.0053(4) 0.0029(4)
C2 0.0353(7) 0.0225(7) 0.0348(7) 0.0003(5) 0.0075(6) -0.0034(6)
C3 0.0303(7) 0.0247(7) 0.0367(7) -0.0026(6) 0.0030(6) -0.0053(5)
N4 0.0244(5) 0.0225(6) 0.0276(5) -0.0009(4) 0.0007(4) -0.0008(4)
C4A 0.0228(6) 0.0219(6) 0.0269(6) -0.0011(5) 0.0015(5) 0.0000(5)
C5 0.0220(6) 0.0299(7) 0.0245(6) -0.0012(5) 0.0006(5) 0.0016(5)
C5A 0.0231(6) 0.0294(7) 0.0232(6) 0.0003(5) 0.0029(5) 0.0037(5)
C6 0.0298(7) 0.0383(8) 0.0264(6) 0.0057(6) 0.0015(5) 0.0068(6)
C7 0.0383(8) 0.0321(8) 0.0346(7) 0.0121(6) 0.0041(6) 0.0081(6)
C8 0.0398(8) 0.0241(7) 0.0368(7) 0.0033(6) 0.0090(6) 0.0017(6)
C9 0.0322(7) 0.0250(7) 0.0279(7) -0.0012(5) 0.0028(5) 0.0003(5)
C9A 0.0248(6) 0.0242(6) 0.0229(6) 0.0007(5) 0.0027(5) 0.0040(5)
N10 0.0267(5) 0.0217(6) 0.0259(5) 0.0005(4) -0.0031(4) 0.0006(4)
B11 0.0278(7) 0.0207(7) 0.0215(6) 0.0002(5) -0.0018(5) 0.0023(5)
C11A 0.0246(6) 0.0235(6) 0.0231(6) 0.0004(5) 0.0033(5) 0.0035(5)
C12 0.0383(7) 0.0277(7) 0.0234(6) 0.0032(5) 0.0028(5) 0.0065(6)
C13 0.0280(6) 0.0254(7) 0.0246(6) 0.0004(5) 0.0019(5) 0.0010(5)
C14 0.0324(7) 0.0283(7) 0.0285(7) 0.0025(5) 0.0028(5) -0.0007(6)
C15 0.0376(8) 0.0244(7) 0.0421(8) 0.0017(6) -0.0052(6) 0.0012(6)
C16 0.0269(7) 0.0343(8) 0.0480(9) -0.0126(7) -0.0014(6) 0.0053(6)
C17 0.0348(8) 0.0491(10) 0.0363(8) -0.0035(7) 0.0106(6) 0.0043(7)
C18 0.0388(8) 0.0356(8) 0.0331(7) 0.0071(6) 0.0101(6) 0.0042(6)
C19 0.0289(7) 0.0426(9) 0.0321(7) -0.0024(6) -0.0054(6) -0.0045(6)
C20 0.0274(6) 0.0300(7) 0.0239(6) -0.0028(5) -0.0005(5) 0.0010(5)
C21 0.0379(8) 0.0480(10) 0.0306(7) -0.0046(7) 0.0080(6) -0.0002(7)
C22 0.0334(7) 0.0260(7) 0.0289(7) -0.0030(5) 0.0058(5) 0.0042(5)
C23 0.0574(10) 0.0403(9) 0.0226(7) -0.0036(6) 0.0066(6) 0.0119(8)

loop_
_atom_type_symbol
_atom_type_description
_atom_type_scat_dispersion_real
_atom_type_scat_dispersion_imag
_atom_type_scat_source
C C 0.0033 0.0016 'International Tables Vol C Tables 4.2.6.8 and 6.1.1.4'
H H 0.0000 0.0000 'International Tables Vol C Tables 4.2.6.8 and 6.1.1.4'
B B 0.0013 0.0007 'International Tables Vol C Tables 4.2.6.8 and 6.1.1.4'
N N 0.0061 0.0033 'International Tables Vol C Tables 4.2.6.8 and 6.1.1.4'

loop_
_geom_angle_atom_site_label_1
_geom_angle_atom_site_label_2
_geom_angle_atom_site_label_3
_geom_angle
C11A N1 C2 109.90(11)
C11A N1 C12 125.32(12)
C2 N1 C12 124.69(12)
C3 C2 N1 107.60(12)
C3 C2 H2 126.2
N1 C2 H2 126.2
C2 C3 N4 105.81(12)
C2 C3 H3 127.1
N4 C3 H3 127.1
C11A N4 C3 111.14(11)
C11A N4 C4A 111.92(11)
C3 N4 C4A 136.90(11)
C5 C4A N10 114.84(12)
C5 C4A N4 137.14(12)
N10 C4A N4 108.02(11)
C4A C5 C5A 103.07(11)
C4A C5 C19 129.41(13)
C5A C5 C19 127.52(12)
C6 C5A C9A 118.63(13)
C6 C5A C5 133.24(13)
C9A C5A C5 108.12(11)
C7 C6 C5A 119.23(13)
C7 C6 H6 120.4
C5A C6 H6 120.4
C6 C7 C8 121.11(13)
C6 C7 H7 119.4
C8 C7 H7 119.4
C9 C8 C7 121.58(14)
C9 C8 H8 119.2
C7 C8 H8 119.2
C8 C9 C9A 117.59(13)
C8 C9 H9 121.2
C9A C9 H9 121.2
N10 C9A C9 129.99(12)
N10 C9A C5A 108.15(11)
C9 C9A C5A 121.86(12)
C4A N10 C9A 105.81(11)
C4A N10 B11 115.47(11)
C9A N10 B11 138.71(11)
N10 B11 C20 112.65(11)
N10 B11 C22 110.39(11)
C20 B11 C22 113.21(11)
N10 B11 C11A 92.77(9)
C20 B11 C11A 114.30(11)
C22 B11 C11A 111.86(11)
N1 C11A N4 105.54(11)
N1 C11A B11 142.79(11)
N4 C11A B11 111.56(10)
N1 C12 C13 111.56(11)
N1 C12 H12A 109.3
C13 C12 H12A 109.3
N1 C12 H12B 109.3
C13 C12 H12B 109.3
H12A C12 H12B 108.0
C14 C13 C18 118.73(13)
C14 C13 C12 120.29(12)
C18 C13 C12 120.98(12)
C13 C14 C15 120.63(13)
C13 C14 H14 119.7
C15 C14 H14 119.7
C16 C15 C14 120.06(14)
C16 C15 H15 120.0
C14 C15 H15 120.0
C17 C16 C15 119.83(14)
C17 C16 H16 120.1
C15 C16 H16 120.1
C16 C17 C18 120.35(14)
C16 C17 H17 119.8
C18 C17 H17 119.8
C17 C18 C13 120.39(14)
C17 C18 H18 119.8
C13 C18 H18 119.8
C5 C19 H19A 109.5
C5 C19 H19B 109.5
H19A C19 H19B 109.5
C5 C19 H19C 109.5
H19A C19 H19C 109.5
H19B C19 H19C 109.5
C21 C20 B11 116.63(11)
C21 C20 H20A 108.1
B11 C20 H20A 108.1
C21 C20 H20B 108.1
B11 C20 H20B 108.1
H20A C20 H20B 107.3
C20 C21 H21A 109.5
C20 C21 H21B 109.5
H21A C21 H21B 109.5
C20 C21 H21C 109.5
H21A C21 H21C 109.5
H21B C21 H21C 109.5
C23 C22 B11 115.36(11)
C23 C22 H22A 108.4
B11 C22 H22A 108.4
C23 C22 H22B 108.4
B11 C22 H22B 108.4
H22A C22 H22B 107.5
C22 C23 H23A 109.5
C22 C23 H23B 109.5
H23A C23 H23B 109.5
C22 C23 H23C 109.5
H23A C23 H23C 109.5
H23B C23 H23C 109.5

loop_
_geom_bond_atom_site_label_1
_geom_bond_atom_site_label_2
_geom_bond_distance
N1 C11A 1.3422(17)
N1 C2 1.3880(18)
N1 C12 1.4712(17)
C2 C3 1.351(2)
C2 H2 0.9500
C3 N4 1.3790(17)
C3 H3 0.9500
N4 C11A 1.3532(16)
N4 C4A 1.4147(17)
C4A C5 1.3656(18)
C4A N10 1.3686(17)
C5 C5A 1.4335(19)
C5 C19 1.4963(18)
C5A C6 1.4062(19)
C5A C9A 1.4295(18)
C6 C7 1.381(2)
C6 H6 0.9500
C7 C8 1.404(2)
C7 H7 0.9500
C8 C9 1.3830(19)
C8 H8 0.9500
C9 C9A 1.3980(19)
C9 H9 0.9500
C9A N10 1.3735(16)
N10 B11 1.5872(17)
B11 C20 1.615(2)
B11 C22 1.6265(19)
B11 C11A 1.6516(19)
C12 C13 1.5099(19)
C12 H12A 0.9900
C12 H12B 0.9900
C13 C14 1.3865(19)
C13 C18 1.3928(19)
C14 C15 1.387(2)
C14 H14 0.9500
C15 C16 1.379(2)
C15 H15 0.9500
C16 C17 1.378(2)
C16 H16 0.9500
C17 C18 1.383(2)
C17 H17 0.9500
C18 H18 0.9500
C19 H19A 0.9800
C19 H19B 0.9800
C19 H19C 0.9800
C20 C21 1.5199(19)
C20 H20A 0.9900
C20 H20B 0.9900
C21 H21A 0.9800
C21 H21B 0.9800
C21 H21C 0.9800
C22 C23 1.523(2)
C22 H22A 0.9900
C22 H22B 0.9900
C23 H23A 0.9800
C23 H23B 0.9800
C23 H23C 0.9800

loop_
_geom_torsion_atom_site_label_1
_geom_torsion_atom_site_label_2
_geom_torsion_atom_site_label_3
_geom_torsion_atom_site_label_4
_geom_torsion
C11A N1 C2 C3 0.52(15)
C12 N1 C2 C3 -176.10(12)
N1 C2 C3 N4 0.01(15)
C2 C3 N4 C11A -0.53(15)
C2 C3 N4 C4A 176.88(14)
C11A N4 C4A C5 174.76(15)
C3 N4 C4A C5 -2.6(3)
C11A N4 C4A N10 -3.99(15)
C3 N4 C4A N10 178.61(14)
N10 C4A C5 C5A -1.13(15)
N4 C4A C5 C5A -179.82(14)
N10 C4A C5 C19 178.52(13)
N4 C4A C5 C19 -0.2(3)
C4A C5 C5A C6 -177.79(14)
C19 C5 C5A C6 2.5(2)
C4A C5 C5A C9A 0.92(13)
C19 C5 C5A C9A -178.74(13)
C9A C5A C6 C7 1.01(19)
C5 C5A C6 C7 179.61(14)
C5A C6 C7 C8 -0.3(2)
C6 C7 C8 C9 -0.4(2)
C7 C8 C9 C9A 0.4(2)
C8 C9 C9A N10 -179.04(13)
C8 C9 C9A C5A 0.36(19)
C6 C5A C9A N10 178.47(11)
C5 C5A C9A N10 -0.46(14)
C6 C5A C9A C9 -1.05(19)
C5 C5A C9A C9 -179.98(12)
C5 C4A N10 C9A 0.88(15)
N4 C4A N10 C9A 179.94(10)
C5 C4A N10 B11 -178.36(11)
N4 C4A N10 B11 0.70(15)
C9 C9A N10 C4A 179.26(13)
C5A C9A N10 C4A -0.21(14)
C9 C9A N10 B11 -1.8(3)
C5A C9A N10 B11 178.75(14)
C4A N10 B11 C20 119.91(12)
C9A N10 B11 C20 -59.0(2)
C4A N10 B11 C22 -112.46(13)
C9A N10 B11 C22 68.64(19)
C4A N10 B11 C11A 2.10(13)
C9A N10 B11 C11A -176.80(15)
C2 N1 C11A N4 -0.83(14)
C12 N1 C11A N4 175.77(11)
C2 N1 C11A B11 174.83(16)
C12 N1 C11A B11 -8.6(3)
C3 N4 C11A N1 0.84(14)
C4A N4 C11A N1 -177.25(10)
C3 N4 C11A B11 -176.33(10)
C4A N4 C11A B11 5.57(15)
N10 B11 C11A N1 -179.93(17)
C20 B11 C11A N1 63.7(2)
C22 B11 C11A N1 -66.6(2)
N10 B11 C11A N4 -4.43(12)
C20 B11 C11A N4 -120.84(12)
C22 B11 C11A N4 108.85(12)
C11A N1 C12 C13 -123.90(13)
C2 N1 C12 C13 52.21(17)
N1 C12 C13 C14 -127.26(13)
N1 C12 C13 C18 52.81(18)
C18 C13 C14 C15 0.3(2)
C12 C13 C14 C15 -179.64(13)
C13 C14 C15 C16 -0.5(2)
C14 C15 C16 C17 0.2(2)
C15 C16 C17 C18 0.5(2)
C16 C17 C18 C13 -0.7(2)
C14 C13 C18 C17 0.3(2)
C12 C13 C18 C17 -179.73(14)
N10 B11 C20 C21 -43.88(17)
C22 B11 C20 C21 -170.01(12)
C11A B11 C20 C21 60.35(16)
N10 B11 C22 C23 176.58(12)
C20 B11 C22 C23 -56.09(17)
C11A B11 C22 C23 74.78(15)
